data_2200615
loop_
_publ_author_name
'Wu, Chuan-De'
'Zhang, Quan-Zheng'
'Lu, Can-Zhong'
'Zhuang, Hong-Hui'
'Huang, Jin-Shun'

_publ_section_title
;
 Tetrabutylammonium aquatetrachlorooxomolybdate(V)
;
_journal_issue 11
_journal_name_full 'Acta Crystallographica Section E'
_journal_page_first m511
_journal_page_last m513
_journal_paper_doi 10.1107/S1600536801016919
_journal_volume 57
_journal_year 2001
_chemical_formula_iupac '(C16 H36 N) [Mo O Cl4 (H2 O)]'
_chemical_formula_moiety 'C16 H36 N 1+, Mo Cl4 O H2 O 1-'
_chemical_formula_sum 'C16 H38 Cl4 Mo N O2'
_chemical_formula_weight 514.21
_chemical_name_systematic
;
Tetrabutylammonium(1+) tetrachloroaquaoxomolybdate(1-)
;
_space_group_IT_number 14
_symmetry_cell_setting monoclinic
_symmetry_space_group_name_Hall '-P 2yn'
_symmetry_space_group_name_H-M 'P 1 21/n 1'
_audit_creation_method SHELXL-97
_cell_angle_alpha 90.00
_cell_angle_beta 95.5810(10)
_cell_angle_gamma 90.00
_cell_formula_units_Z 4
_cell_length_a 9.4010(10)
_cell_length_b 15.7700(10)
_cell_length_c 16.8450(10)
_cell_measurement_reflns_used 3968
_cell_measurement_temperature 293(2)
_cell_measurement_theta_max 25.05
_cell_measurement_theta_min 1.77
_cell_volume 2485.5(3)
_computing_cell_refinement 'SMART and SAINT (Siemens, 1994)'
_computing_data_collection 'SMART (Siemens, 1996)'
_computing_data_reduction SAINT
_computing_molecular_graphics 'SHELXLTL (Siemens, 1994)'
_computing_publication_material SHELXL97
_computing_structure_refinement 'SHELXL97 (Sheldrick, 1997)'
_computing_structure_solution 'SHELXS97 (Sheldrick, 1997)'
_diffrn_ambient_temperature 293(2)
_diffrn_measured_fraction_theta_full .993
_diffrn_measured_fraction_theta_max .993
_diffrn_measurement_device_type 'SMART CCD'
_diffrn_measurement_method '\f and \w'
_diffrn_radiation_monochromator graphite
_diffrn_radiation_source 'fine-focus sealed tube'
_diffrn_radiation_type MoK\a
_diffrn_radiation_wavelength .71073
_diffrn_reflns_av_R_equivalents .0334
_diffrn_reflns_av_sigmaI/netI .0400
_diffrn_reflns_limit_h_max 11
_diffrn_reflns_limit_h_min -11
_diffrn_reflns_limit_k_max 18
_diffrn_reflns_limit_k_min -13
_diffrn_reflns_limit_l_max 13
_diffrn_reflns_limit_l_min -20
_diffrn_reflns_number 8905
_diffrn_reflns_theta_full 25.05
_diffrn_reflns_theta_max 25.05
_diffrn_reflns_theta_min 1.77
_diffrn_standards_decay_% 0
_diffrn_standards_number 0
_exptl_absorpt_coefficient_mu .966
_exptl_absorpt_correction_T_max .908
_exptl_absorpt_correction_T_min .644
_exptl_absorpt_correction_type empirical
_exptl_absorpt_process_details '(SADABS; Sheldrick, 1996)'
_exptl_crystal_colour Green
_exptl_crystal_density_diffrn 1.374
_exptl_crystal_density_method 'not measured'
_exptl_crystal_description Prism
_exptl_crystal_F_000 1068
_exptl_crystal_size_max .45
_exptl_crystal_size_mid .20
_exptl_crystal_size_min .10
_refine_diff_density_max .543
_refine_diff_density_min -.448
_refine_ls_extinction_coef .0010(3)
_refine_ls_extinction_method SHELXL97
_refine_ls_goodness_of_fit_ref 1.147
_refine_ls_hydrogen_treatment constr
_refine_ls_matrix_type full
_refine_ls_number_parameters 225
_refine_ls_number_reflns 4368
_refine_ls_number_restraints 3
_refine_ls_restrained_S_all 1.147
_refine_ls_R_factor_gt .0496
_refine_ls_shift/su_max <0.001
_refine_ls_shift/su_mean .000
_refine_ls_structure_factor_coef Fsqd
_refine_ls_weighting_details 'calc w = 1/[\s^2^(Fo^2^)+(0.0375P)^2^+3.4179P] where P = (Fo^2^+2Fc^2^)/3'
_refine_ls_weighting_scheme calc
_refine_ls_wR_factor_ref .1239
_reflns_number_gt 3157
_reflns_number_total 4368
_reflns_threshold_expression I>2\s(I)
_cod_data_source_file cf6112.cif
_cod_data_source_block I
_cod_depositor_comments
;
The following automatic conversions were performed:
'_symmetry_cell_setting' value 'Monoclinic' changed to 'monoclinic'
according to '/home/saulius/struct/CIF-dictionaries/cif_core.dic'
dictionary named 'cif_core.dic' version 2.4.1 from 2010-06-29.

Automatic conversion script
Id: cif_fix_enum 1527 2010-12-29 10:47:43Z saulius 

The following automatic conversions were performed:

'_symmetry_cell_setting' value 'Monoclinic' changed to 'monoclinic'
according to /home/saulius/struct/CIF-dictionaries/cif_core.dic
dictionary named 'cif_core.dic' version 2.4.1 from 2010-06-29.

Automatic conversion script
Id: cif_fix_values 1715 2011-07-08 13:25:40Z adriana 
;
_cod_original_cell_volume 2485.6(2)
_cod_original_sg_symbol_H-M 'P 21/n'
_cod_database_code 2200615
_cod_database_fobs_code 2200615

loop_
_symmetry_equiv_pos_as_xyz
'x, y, z'
'-x+1/2, y+1/2, -z+1/2'
'-x, -y, -z'
'x-1/2, -y-1/2, z-1/2'

loop_
_atom_site_label
_atom_site_fract_x
_atom_site_fract_y
_atom_site_fract_z
_atom_site_U_iso_or_equiv
_atom_site_adp_type
_atom_site_calc_flag
_atom_site_refinement_flags
_atom_site_occupancy
_atom_site_disorder_assembly
_atom_site_disorder_group
_atom_site_type_symbol
Mo .90088(5) .37397(3) .87363(3) .05693(18) Uani d . 1 . . Mo
Cl1 .80082(17) .38097(10) .99793(9) .0809(4) Uani d . 1 . . Cl
Cl2 .99286(18) .23966(9) .91145(10) .0829(5) Uani d . 1 . . Cl
Cl3 .86824(16) .52455(8) .86015(8) .0702(4) Uani d . 1 . . Cl
Cl4 1.06195(17) .38032(9) .77485(8) .0771(4) Uani d . 1 . . Cl
O .7560(4) .3452(3) .8173(2) .0838(12) Uani d . 1 . . O
OW 1.1030(4) .4205(2) .9538(2) .0684(10) Uani d D 1 . . O
HW1 1.1310 .4697 .9434 .103 Uiso d GD 1 . . H
HW2 1.1034 .4155 1.0038 .103 Uiso d GD 1 . . H
C1 .4262(6) .2423(3) .8743(3) .0658(14) Uani d . 1 . . C
H1A .5223 .2653 .8792 .079 Uiso calc R 1 . . H
H1B .3613 .2884 .8585 .079 Uiso calc R 1 . . H
C2 .4693(6) .2167(3) .7339(3) .0668(14) Uani d . 1 . . C
H2A .5651 .2379 .7484 .080 Uiso calc R 1 . . H
H2B .4759 .1731 .6938 .080 Uiso calc R 1 . . H
C3 .3621(10) .2617(5) 1.0945(4) .126(3) Uani d . 1 . . C
H3A .3741 .3099 1.1294 .189 Uiso calc R 1 . . H
H3B .4204 .2158 1.1163 .189 Uiso calc R 1 . . H
H3C .2636 .2446 1.0892 .189 Uiso calc R 1 . . H
C4 .3593(12) .3941(6) .5871(5) .159(4) Uani d . 1 . . C
H4A .4096 .4171 .5450 .239 Uiso calc R 1 . . H
H4B .3400 .4385 .6235 .239 Uiso calc R 1 . . H
H4C .2708 .3697 .5647 .239 Uiso calc R 1 . . H
C5 .4479(9) .3279(5) .6301(4) .113(3) Uani d . 1 . . C
H5A .5382 .3529 .6510 .135 Uiso calc R 1 . . H
H5B .4686 .2841 .5925 .135 Uiso calc R 1 . . H
C6 .6940(9) -.0227(5) .9255(5) .122(3) Uani d . 1 . . C
H6A .7537 -.0722 .9310 .183 Uiso calc R 1 . . H
H6B .5983 -.0391 .9066 .183 Uiso calc R 1 . . H
H6C .6936 .0047 .9764 .183 Uiso calc R 1 . . H
C7 .7476(8) .0338(4) .8704(4) .100(2) Uani d . 1 . . C
H7A .7503 .0046 .8199 .120 Uiso calc R 1 . . H
H7B .8450 .0486 .8896 .120 Uiso calc R 1 . . H
C8 .4057(8) .2849(4) 1.0146(3) .0867(19) Uani d . 1 . . C
H8A .5039 .3047 1.0209 .104 Uiso calc R 1 . . H
H8B .3463 .3314 .9931 .104 Uiso calc R 1 . . H
C9 .0455(7) .0004(5) .6413(4) .100(2) Uani d . 1 . . C
H9A -.0511 -.0192 .6411 .150 Uiso calc R 1 . . H
H9B .1092 -.0473 .6434 .150 Uiso calc R 1 . . H
H9C .0552 .0324 .5936 .150 Uiso calc R 1 . . H
C10 .3798(7) .2883(4) .6968(3) .0833(18) Uani d . 1 . . C
H10A .2862 .2668 .6771 .100 Uiso calc R 1 . . H
H10B .3667 .3308 .7371 .100 Uiso calc R 1 . . H
C11 .6622(6) .1152(4) .8558(4) .0796(17) Uani d . 1 . . C
H11A .6707 .1488 .9043 .096 Uiso calc R 1 . . H
H11B .7026 .1479 .8147 .096 Uiso calc R 1 . . H
C12 .0822(7) .0560(4) .7130(4) .0887(19) Uani d . 1 . . C
H12A .0149 .1028 .7112 .106 Uiso calc R 1 . . H
H12B .0702 .0234 .7607 .106 Uiso calc R 1 . . H
C13 .5070(6) .0993(3) .8308(3) .0670(14) Uani d . 1 . . C
H13A .4662 .0709 .8744 .080 Uiso calc R 1 . . H
H13B .5005 .0604 .7860 .080 Uiso calc R 1 . . H
C14 .3937(7) .2116(3) .9551(3) .0725(15) Uani d . 1 . . C
H14A .4604 .1671 .9732 .087 Uiso calc R 1 . . H
H14B .2979 .1882 .9516 .087 Uiso calc R 1 . . H
C15 .2296(6) .0912(4) .7196(3) .0731(15) Uani d . 1 . . C
H15A .2426 .1234 .6718 .088 Uiso calc R 1 . . H
H15B .2974 .0447 .7227 .088 Uiso calc R 1 . . H
C16 .2616(5) .1479(3) .7915(3) .0635(14) Uani d . 1 . . C
H16A .2016 .1979 .7846 .076 Uiso calc R 1 . . H
H16B .2352 .1180 .8382 .076 Uiso calc R 1 . . H
N .4152(5) .1761(2) .8072(2) .0591(10) Uani d . 1 . . N

loop_
_atom_site_aniso_label
_atom_site_aniso_U_11
_atom_site_aniso_U_22
_atom_site_aniso_U_33
_atom_site_aniso_U_12
_atom_site_aniso_U_13
_atom_site_aniso_U_23
Mo .0563(3) .0515(3) .0646(3) -.0045(2) .0144(2) -.0043(2)
Cl1 .0827(10) .0806(10) .0857(10) -.0039(8) .0402(8) .0027(8)
Cl2 .0916(11) .0562(8) .1048(11) .0037(7) .0290(9) .0058(7)
Cl3 .0821(10) .0561(7) .0743(9) .0041(7) .0167(7) .0020(6)
Cl4 .0912(10) .0713(9) .0746(9) .0025(8) .0371(8) -.0044(7)
O .078(3) .080(3) .091(3) -.011(2) -.004(2) -.011(2)
OW .067(2) .068(2) .071(2) -.003(2) .009(2) -.0078(19)
C1 .080(4) .051(3) .069(3) .004(3) .017(3) -.008(3)
C2 .074(4) .057(3) .072(3) -.003(3) .023(3) -.002(3)
C3 .187(9) .109(6) .084(5) -.013(6) .028(5) -.025(4)
C4 .258(13) .119(7) .097(6) .031(8) -.008(7) .038(5)
C5 .157(8) .098(5) .086(5) .012(5) .030(5) .020(4)
C6 .126(7) .098(6) .141(7) .000(5) .004(6) .008(5)
C7 .111(6) .082(5) .103(5) .012(4) -.004(4) .002(4)
C8 .109(5) .074(4) .078(4) .001(4) .012(4) -.018(3)
C9 .084(5) .097(5) .116(6) -.018(4) -.006(4) -.002(4)
C10 .111(5) .066(4) .075(4) .010(4) .018(4) .007(3)
C11 .072(4) .071(4) .097(4) .006(3) .010(3) .004(3)
C12 .068(4) .104(5) .095(5) -.011(4) .012(3) .003(4)
C13 .078(4) .048(3) .075(4) .003(3) .007(3) -.006(2)
C14 .090(4) .061(3) .067(3) .002(3) .015(3) -.004(3)
C15 .066(4) .072(4) .082(4) -.003(3) .015(3) -.006(3)
C16 .061(3) .061(3) .071(3) .001(3) .020(3) .000(3)
N .067(3) .042(2) .071(3) .003(2) .016(2) -.0017(19)

loop_
_atom_type_symbol
_atom_type_description
_atom_type_scat_dispersion_real
_atom_type_scat_dispersion_imag
_atom_type_scat_source
C C .0033 .0016 'International Tables Vol C Tables 4.2.6.8 and 6.1.1.4'
H H .0000 .0000 'International Tables Vol C Tables 4.2.6.8 and 6.1.1.4'
N N .0061 .0033 'International Tables Vol C Tables 4.2.6.8 and 6.1.1.4'
O O .0106 .0060 'International Tables Vol C Tables 4.2.6.8 and 6.1.1.4'
Mo Mo -1.6832 .6857 'International Tables Vol C Tables 4.2.6.8 and 6.1.1.4'
Cl Cl .1484 .1585 'International Tables Vol C Tables 4.2.6.8 and 6.1.1.4'

loop_
_geom_angle_atom_site_label_1
_geom_angle_atom_site_label_2
_geom_angle_atom_site_label_3
_geom_angle
_geom_angle_publ_flag
O Mo OW 177.7(2) yes
O Mo Cl2 99.8(2) yes
OW Mo Cl2 82.48(11) yes
O Mo Cl4 99.0(2) yes
OW Mo Cl4 81.50(10) yes
Cl2 Mo Cl4 89.10(10) yes
O Mo Cl1 98.3(2) yes
OW Mo Cl1 81.10(10) yes
Cl2 Mo Cl1 88.30(10) yes
Cl4 Mo Cl1 162.70(10) yes
O Mo Cl3 97.3(2) yes
OW Mo Cl3 80.40(10) yes
Cl2 Mo Cl3 162.90(10) yes
Cl4 Mo Cl3 88.60(10) yes
Cl1 Mo Cl3 88.80(10) yes
Mo OW HW1 115 no
Mo OW HW2 118 no
HW1 OW HW2 109 no
C14 C1 N 116.3(4) no
C14 C1 H1A 108.2 no
N C1 H1A 108.2 no
C14 C1 H1B 108.2 no
N C1 H1B 108.2 no
H1A C1 H1B 107.4 no
C10 C2 N 115.8(4) no
C10 C2 H2A 108.3 no
N C2 H2A 108.3 no
C10 C2 H2B 108.3 no
N C2 H2B 108.3 no
H2A C2 H2B 107.4 no
C8 C3 H3A 109.5 no
C8 C3 H3B 109.5 no
H3A C3 H3B 109.5 no
C8 C3 H3C 109.5 no
H3A C3 H3C 109.5 no
H3B C3 H3C 109.5 no
C5 C4 H4A 109.5 no
C5 C4 H4B 109.5 no
H4A C4 H4B 109.5 no
C5 C4 H4C 109.5 no
H4A C4 H4C 109.5 no
H4B C4 H4C 109.5 no
C4 C5 C10 113.8(7) no
C4 C5 H5A 108.8 no
C10 C5 H5A 108.8 no
C4 C5 H5B 108.8 no
C10 C5 H5B 108.8 no
H5A C5 H5B 107.7 no
C7 C6 H6A 109.5 no
C7 C6 H6B 109.5 no
H6A C6 H6B 109.5 no
C7 C6 H6C 109.5 no
H6A C6 H6C 109.5 no
H6B C6 H6C 109.5 no
C6 C7 C11 115.0(7) no
C6 C7 H7A 108.5 no
C11 C7 H7A 108.5 no
C6 C7 H7B 108.5 no
C11 C7 H7B 108.5 no
H7A C7 H7B 107.5 no
C3 C8 C14 113.4(5) no
C3 C8 H8A 108.9 no
C14 C8 H8A 108.9 no
C3 C8 H8B 108.9 no
C14 C8 H8B 108.9 no
H8A C8 H8B 107.7 no
C12 C9 H9A 109.5 no
C12 C9 H9B 109.5 no
H9A C9 H9B 109.5 no
C12 C9 H9C 109.5 no
H9A C9 H9C 109.5 no
H9B C9 H9C 109.5 no
C5 C10 C2 111.3(6) no
C5 C10 H10A 109.4 no
C2 C10 H10A 109.4 no
C5 C10 H10B 109.4 no
C2 C10 H10B 109.4 no
H10A C10 H10B 108.0 no
C13 C11 C7 112.8(5) no
C13 C11 H11A 109.0 no
C7 C11 H11A 109.0 no
C13 C11 H11B 109.0 no
C7 C11 H11B 109.0 no
H11A C11 H11B 107.8 no
C15 C12 C9 114.6(6) no
C15 C12 H12A 108.6 no
C9 C12 H12A 108.6 no
C15 C12 H12B 108.6 no
C9 C12 H12B 108.6 no
H12A C12 H12B 107.6 no
C11 C13 N 116.9(4) no
C11 C13 H13A 108.1 no
N C13 H13A 108.1 no
C11 C13 H13B 108.1 no
N C13 H13B 108.1 no
H13A C13 H13B 107.3 no
C1 C14 C8 110.0(5) no
C1 C14 H14A 109.7 no
C8 C14 H14A 109.7 no
C1 C14 H14B 109.7 no
C8 C14 H14B 109.7 no
H14A C14 H14B 108.2 no
C12 C15 C16 113.1(5) no
C12 C15 H15A 109.0 no
C16 C15 H15A 109.0 no
C12 C15 H15B 109.0 no
C16 C15 H15B 109.0 no
H15A C15 H15B 107.8 no
N C16 C15 115.3(4) no
N C16 H16A 108.5 no
C15 C16 H16A 108.5 no
N C16 H16B 108.5 no
C15 C16 H16B 108.5 no
H16A C16 H16B 107.5 no
C16 N C13 108.7(4) no
C16 N C2 111.8(4) no
C13 N C2 108.8(4) no
C16 N C1 108.9(4) no
C13 N C1 110.8(4) no
C2 N C1 107.9(4) no

loop_
_geom_bond_atom_site_label_1
_geom_bond_atom_site_label_2
_geom_bond_site_symmetry_2
_geom_bond_distance
_geom_bond_publ_flag
Mo O . 1.647(4) yes
Mo OW . 2.340(4) yes
Mo Cl2 . 2.352(2) yes
Mo Cl4 . 2.3580(10) yes
Mo Cl1 . 2.3800(10) yes
Mo Cl3 . 2.4020(10) yes
OW HW1 . .843 no
OW HW2 . .846 no
C1 C14 . 1.504(7) no
C1 N . 1.534(6) no
C1 H1A . .970 no
C1 H1B . .970 no
C2 C10 . 1.506(7) no
C2 N . 1.523(6) no
C2 H2A . .970 no
C2 H2B . .970 no
C3 C8 . 1.490(8) no
C3 H3A . .960 no
C3 H3B . .960 no
C3 H3C . .960 no
C4 C5 . 1.481(10) no
C4 H4A . .960 no
C4 H4B . .960 no
C4 H4C . .960 no
C5 C10 . 1.485(8) no
C5 H5A . .970 no
C5 H5B . .970 no
C6 C7 . 1.414(10) no
C6 H6A . .960 no
C6 H6B . .960 no
C6 H6C . .960 no
C7 C11 . 1.521(8) no
C7 H7A . .970 no
C7 H7B . .970 no
C8 C14 . 1.528(7) no
C8 H8A . .970 no
C8 H8B . .970 no
C9 C12 . 1.506(9) no
C9 H9A . .960 no
C9 H9B . .960 no
C9 H9C . .960 no
C10 H10A . .970 no
C10 H10B . .970 no
C11 C13 . 1.500(7) no
C11 H11A . .970 no
C11 H11B . .970 no
C12 C15 . 1.486(8) no
C12 H12A . .970 no
C12 H12B . .970 no
C13 N . 1.517(6) no
C13 H13A . .970 no
C13 H13B . .970 no
C14 H14A . .970 no
C14 H14B . .970 no
C15 C16 . 1.511(7) no
C15 H15A . .970 no
C15 H15B . .970 no
C16 N . 1.510(6) no
C16 H16A . .970 no
C16 H16B . .970 no

loop_
_geom_hbond_atom_site_label_D
_geom_hbond_atom_site_label_H
_geom_hbond_atom_site_label_A
_geom_hbond_site_symmetry_A
_geom_hbond_distance_DH
_geom_hbond_distance_HA
_geom_hbond_distance_DA
_geom_hbond_angle_DHA
OW HW1 Cl1 3_767 .84 2.61 3.338(4) 145
OW HW2 Cl3 3_767 .85 2.47 3.238(4) 151
